data_1572538
loop_
_publ_author_name
'Mavragani, Niki'
'Kitos, Alexandros A.'
'Mansikkam&#xe4;ki, Akseli'
'Murugesu, Muralee'

_publ_section_title
;
 Stabilizing an exotic dianionic tetrazine bridge in a Ln<sub>2</sub>
 metallocene.
;
_journal_issue 39
_journal_name_full 'Chemical science'
_journal_page_first 16234
_journal_page_last 16242
_journal_paper_doi 10.1039/d4sc03734k
_journal_volume 15
_journal_year 2024
_chemical_formula_moiety 'C50 H78 N4 O2 Y2, 2(C4 H8 O)'
_chemical_formula_sum 'C58 H94 N4 O4 Y2'
_chemical_formula_weight 1089.19
_chemical_properties_physical Air-sensitive,Moisture-sensitive,Oxygen-sensitive
_space_group_crystal_system monoclinic
_space_group_IT_number 14
_space_group_name_Hall '-P 2yn'
_space_group_name_H-M_alt 'P 1 21/n 1'
_atom_sites_solution_hydrogens geom
_atom_sites_solution_primary direct
_atom_sites_solution_secondary difmap
_audit_creation_method SHELXL-2019/3
_audit_update_record
;
2024-05-29 deposited with the CCDC.	2024-09-06 downloaded from the CCDC.
;
_cell_angle_alpha 90
_cell_angle_beta 95.235(4)
_cell_angle_gamma 90
_cell_formula_units_Z 2
_cell_length_a 14.2304(8)
_cell_length_b 13.3587(8)
_cell_length_c 15.0126(10)
_cell_measurement_reflns_used 9942
_cell_measurement_temperature 200(2)
_cell_measurement_theta_max 26.77
_cell_measurement_theta_min 2.57
_cell_volume 2842.0(3)
_computing_cell_refinement 'Bruker SAINT'
_computing_data_collection 'Bruker APEX3'
_computing_data_reduction 'Bruker SAINT'
_computing_structure_refinement 'SHELXL-2018/3 (Sheldrick, 2018)'
_computing_structure_solution 'SHELXT 2018/2 (Sheldrick, 2018)'
_diffrn_ambient_temperature 200(2)
_diffrn_measured_fraction_theta_full 0.999
_diffrn_measured_fraction_theta_max 0.994
_diffrn_measurement_device_type 'Bruker APEX-II CCD'
_diffrn_measurement_method '\w and \phi scans'
_diffrn_radiation_monochromator graphite
_diffrn_radiation_type MoK\a
_diffrn_radiation_wavelength 0.71073
_diffrn_reflns_av_R_equivalents 0.0763
_diffrn_reflns_av_unetI/netI 0.0565
_diffrn_reflns_Laue_measured_fraction_full 0.999
_diffrn_reflns_Laue_measured_fraction_max 0.994
_diffrn_reflns_limit_h_max 18
_diffrn_reflns_limit_h_min -18
_diffrn_reflns_limit_k_max 17
_diffrn_reflns_limit_k_min -17
_diffrn_reflns_limit_l_max 19
_diffrn_reflns_limit_l_min -15
_diffrn_reflns_number 45212
_diffrn_reflns_point_group_measured_fraction_full 0.999
_diffrn_reflns_point_group_measured_fraction_max 0.994
_diffrn_reflns_theta_full 25.242
_diffrn_reflns_theta_max 27.711
_diffrn_reflns_theta_min 2.044
_exptl_absorpt_coefficient_mu 2.078
_exptl_absorpt_correction_T_max 0.7564
_exptl_absorpt_correction_T_min 0.4678
_exptl_absorpt_correction_type multi-scan
_exptl_absorpt_process_details SADABS
_exptl_crystal_colour violet
_exptl_crystal_colour_modifier pale
_exptl_crystal_density_diffrn 1.273
_exptl_crystal_density_method 'not measured'
_exptl_crystal_description prism
_exptl_crystal_F_000 1160
_exptl_crystal_size_max 0.220
_exptl_crystal_size_mid 0.100
_exptl_crystal_size_min 0.070
_refine_diff_density_max 0.878
_refine_diff_density_min -1.000
_refine_diff_density_rms 0.109
_refine_ls_extinction_method none
_refine_ls_goodness_of_fit_ref 1.046
_refine_ls_hydrogen_treatment constr
_refine_ls_matrix_type full
_refine_ls_number_parameters 509
_refine_ls_number_reflns 6636
_refine_ls_number_restraints 480
_refine_ls_restrained_S_all 1.045
_refine_ls_R_factor_all 0.0718
_refine_ls_R_factor_gt 0.0471
_refine_ls_shift/su_max 0.001
_refine_ls_shift/su_mean 0.000
_refine_ls_structure_factor_coef Fsqd
_refine_ls_weighting_details 'w=1/[\s^2^(Fo^2^)+(0.0813P)^2^+2.4397P] where P=(Fo^2^+2Fc^2^)/3'
_refine_ls_weighting_scheme calc
_refine_ls_wR_factor_gt 0.1282
_refine_ls_wR_factor_ref 0.1470
_reflns_Friedel_coverage 0.000
_reflns_number_gt 4984
_reflns_number_total 6636
_reflns_threshold_expression 'I > 2\s(I)'
_cod_data_source_file d4sc03734k2.cif
_cod_data_source_block Y2tz
_cod_depositor_comments 'Adding full bibliography for 1572537--1572539.cif.'
_cod_original_sg_symbol_H-M 'P 21/n'
_cod_database_code 1572538
_shelx_shelxl_version_number 2019/3
_shelx_space_group_comment
;
The symmetry employed for this shelxl refinement is uniquely defined
by the following loop, which should always be used as a source of
symmetry information in preference to the above space-group names.
They are only intended as comments.
;
_shelx_estimated_absorpt_t_min 0.658
_shelx_estimated_absorpt_t_max 0.868

loop_
_space_group_symop_operation_xyz
'x, y, z'
'-x+1/2, y+1/2, -z+1/2'
'-x, -y, -z'
'x-1/2, -y-1/2, z-1/2'

loop_
_atom_site_label
_atom_site_type_symbol
_atom_site_fract_x
_atom_site_fract_y
_atom_site_fract_z
_atom_site_U_iso_or_equiv
_atom_site_adp_type
_atom_site_occupancy
_atom_site_site_symmetry_order
_atom_site_calc_flag
_atom_site_refinement_flags_posn
_atom_site_refinement_flags_adp
_atom_site_refinement_flags_occupancy
_atom_site_disorder_assembly
_atom_site_disorder_group
Y1 Y 0.47576(2) 0.67739(2) 0.34030(2) 0.02644(11) Uani 1 1 d . . . . .
C1 C 0.5215(2) 0.5687(3) 0.5595(2) 0.0336(7) Uani 1 1 d . . . . .
H1 H 0.536494 0.619334 0.602908 0.040 Uiso 1 1 calc R U . . .
C2 C 0.4068(4) 0.6069(4) 0.1189(3) 0.0659(13) Uani 1 1 d . U . . .
H2A H 0.466869 0.631276 0.098235 0.079 Uiso 1 1 calc R U . . .
H2B H 0.359738 0.661516 0.111847 0.079 Uiso 1 1 calc R U . . .
C3 C 0.3733(6) 0.5195(5) 0.0675(4) 0.104(2) Uani 1 1 d . U . . .
H3A H 0.313765 0.536075 0.031157 0.125 Uiso 1 1 calc R U . . .
H3B H 0.420566 0.499844 0.026273 0.125 Uiso 1 1 calc R U . . .
C4 C 0.3582(5) 0.4409(4) 0.1239(3) 0.0835(17) Uani 1 1 d . U . . .
H4A H 0.391322 0.380232 0.105349 0.100 Uiso 1 1 calc R U . . .
H4B H 0.289894 0.425792 0.122018 0.100 Uiso 1 1 calc R U . . .
C5 C 0.3954(3) 0.4714(3) 0.2163(3) 0.0473(9) Uani 1 1 d . U . . .
H5A H 0.346609 0.462059 0.258472 0.057 Uiso 1 1 calc R U . . .
H5B H 0.451308 0.430652 0.237036 0.057 Uiso 1 1 calc R U . . .
C6A C 0.6159(12) 0.7330(9) 0.2400(7) 0.035(3) Uani 0.499(5) 1 d D U P A 1
C7A C 0.6405(8) 0.6362(7) 0.2712(8) 0.033(2) Uani 0.499(5) 1 d D U P A 1
C8A C 0.6608(6) 0.6415(8) 0.3651(8) 0.033(2) Uani 0.499(5) 1 d D U P A 1
C9A C 0.6462(6) 0.7412(9) 0.3925(6) 0.0355(19) Uani 0.499(5) 1 d D U P A 1
C10A C 0.6204(7) 0.7977(6) 0.3148(8) 0.032(2) Uani 0.499(5) 1 d D U P A 1
C11A C 0.6069(7) 0.7699(9) 0.1447(5) 0.058(2) Uani 0.499(5) 1 d D U P A 1
H11A H 0.621593 0.715195 0.104700 0.086 Uiso 0.499(5) 1 calc R U P A 1
H11B H 0.651077 0.825287 0.138746 0.086 Uiso 0.499(5) 1 calc R U P A 1
H11C H 0.542290 0.793144 0.128644 0.086 Uiso 0.499(5) 1 calc R U P A 1
C12A C 0.6562(6) 0.5452(7) 0.2159(7) 0.059(2) Uani 0.499(5) 1 d D U P A 1
H12A H 0.715905 0.513427 0.237808 0.089 Uiso 0.499(5) 1 calc R U P A 1
H12B H 0.658596 0.564941 0.153254 0.089 Uiso 0.499(5) 1 calc R U P A 1
H12C H 0.604235 0.497839 0.220421 0.089 Uiso 0.499(5) 1 calc R U P A 1
C13A C 0.6990(6) 0.5571(7) 0.4245(7) 0.057(2) Uani 0.499(5) 1 d D U P A 1
H13A H 0.662724 0.496075 0.409578 0.086 Uiso 0.499(5) 1 calc R U P A 1
H13B H 0.693652 0.574724 0.487174 0.086 Uiso 0.499(5) 1 calc R U P A 1
H13C H 0.765458 0.545690 0.415271 0.086 Uiso 0.499(5) 1 calc R U P A 1
C14A C 0.6631(7) 0.7800(8) 0.4870(5) 0.060(2) Uani 0.499(5) 1 d D U P A 1
H14A H 0.727486 0.806387 0.496980 0.090 Uiso 0.499(5) 1 calc R U P A 1
H14B H 0.655032 0.725310 0.529198 0.090 Uiso 0.499(5) 1 calc R U P A 1
H14C H 0.617869 0.833423 0.496352 0.090 Uiso 0.499(5) 1 calc R U P A 1
C15A C 0.6203(7) 0.9107(5) 0.3063(7) 0.058(2) Uani 0.499(5) 1 d D U P A 1
H15A H 0.622312 0.940862 0.365988 0.088 Uiso 0.499(5) 1 calc R U P A 1
H15B H 0.562783 0.932269 0.270577 0.088 Uiso 0.499(5) 1 calc R U P A 1
H15C H 0.675656 0.932082 0.276970 0.088 Uiso 0.499(5) 1 calc R U P A 1
C6B C 0.6190(12) 0.7641(8) 0.2552(7) 0.033(3) Uani 0.501(5) 1 d D U P A 2
C7B C 0.6291(8) 0.6603(8) 0.2413(6) 0.033(2) Uani 0.501(5) 1 d D U P A 2
C8B C 0.6537(6) 0.6160(6) 0.3256(8) 0.0320(19) Uani 0.501(5) 1 d D U P A 2
C9B C 0.6621(6) 0.6922(10) 0.3910(5) 0.0322(19) Uani 0.501(5) 1 d D U P A 2
C10B C 0.6409(8) 0.7841(7) 0.3473(8) 0.035(2) Uani 0.501(5) 1 d D U P A 2
C11B C 0.6075(7) 0.8395(7) 0.1804(6) 0.053(2) Uani 0.501(5) 1 d D U P A 2
H11D H 0.594963 0.905649 0.205023 0.080 Uiso 0.501(5) 1 calc R U P A 2
H11E H 0.554606 0.819850 0.137631 0.080 Uiso 0.501(5) 1 calc R U P A 2
H11F H 0.665515 0.842203 0.149962 0.080 Uiso 0.501(5) 1 calc R U P A 2
C12B C 0.6294(6) 0.6044(8) 0.1542(5) 0.056(2) Uani 0.501(5) 1 d D U P A 2
H12D H 0.693680 0.581932 0.146354 0.083 Uiso 0.501(5) 1 calc R U P A 2
H12E H 0.607207 0.648703 0.104662 0.083 Uiso 0.501(5) 1 calc R U P A 2
H12F H 0.587543 0.546211 0.154934 0.083 Uiso 0.501(5) 1 calc R U P A 2
C13B C 0.6764(6) 0.5058(6) 0.3429(7) 0.056(2) Uani 0.501(5) 1 d D U P A 2
H13D H 0.744385 0.498006 0.358549 0.084 Uiso 0.501(5) 1 calc R U P A 2
H13E H 0.657478 0.466954 0.288823 0.084 Uiso 0.501(5) 1 calc R U P A 2
H13F H 0.641999 0.481685 0.392261 0.084 Uiso 0.501(5) 1 calc R U P A 2
C14B C 0.7009(6) 0.6841(8) 0.4875(5) 0.056(2) Uani 0.501(5) 1 d D U P A 2
H14D H 0.687346 0.617295 0.510198 0.085 Uiso 0.501(5) 1 calc R U P A 2
H14E H 0.671193 0.734801 0.522876 0.085 Uiso 0.501(5) 1 calc R U P A 2
H14F H 0.769267 0.694817 0.492279 0.085 Uiso 0.501(5) 1 calc R U P A 2
C15B C 0.6639(6) 0.8841(6) 0.3894(7) 0.061(3) Uani 0.501(5) 1 d D U P A 2
H15D H 0.732050 0.888928 0.405308 0.092 Uiso 0.501(5) 1 calc R U P A 2
H15E H 0.630681 0.891322 0.443477 0.092 Uiso 0.501(5) 1 calc R U P A 2
H15F H 0.643839 0.937444 0.347020 0.092 Uiso 0.501(5) 1 calc R U P A 2
C16A C 0.3444(19) 0.8150(16) 0.2904(9) 0.039(4) Uani 0.485(9) 1 d D U P A 1
C17A C 0.2922(16) 0.7258(13) 0.2958(8) 0.026(3) Uani 0.485(9) 1 d D U P A 1
C18A C 0.2963(7) 0.6996(7) 0.3873(6) 0.030(2) Uani 0.485(9) 1 d D U P A 1
C19A C 0.3516(6) 0.7708(8) 0.4368(5) 0.0318(19) Uani 0.485(9) 1 d D U P A 1
C20A C 0.3827(7) 0.8429(6) 0.3775(7) 0.032(2) Uani 0.485(9) 1 d D U P A 1
C21A C 0.3534(19) 0.8732(19) 0.2049(11) 0.053(5) Uani 0.485(9) 1 d D U P A 1
H21A H 0.373129 0.827874 0.158821 0.079 Uiso 0.485(9) 1 calc R U P A 1
H21B H 0.400483 0.926241 0.216280 0.079 Uiso 0.485(9) 1 calc R U P A 1
H21C H 0.292275 0.903035 0.184469 0.079 Uiso 0.485(9) 1 calc R U P A 1
C22A C 0.2280(12) 0.6776(17) 0.2232(10) 0.043(3) Uani 0.485(9) 1 d D U P A 1
H22A H 0.164391 0.705732 0.223606 0.065 Uiso 0.485(9) 1 calc R U P A 1
H22B H 0.225735 0.605292 0.233670 0.065 Uiso 0.485(9) 1 calc R U P A 1
H22C H 0.251854 0.690449 0.165123 0.065 Uiso 0.485(9) 1 calc R U P A 1
C23A C 0.2460(7) 0.6143(7) 0.4284(6) 0.046(2) Uani 0.485(9) 1 d D U P A 1
H23A H 0.291888 0.562710 0.448994 0.069 Uiso 0.485(9) 1 calc R U P A 1
H23B H 0.199197 0.585647 0.383606 0.069 Uiso 0.485(9) 1 calc R U P A 1
H23C H 0.214238 0.639146 0.479224 0.069 Uiso 0.485(9) 1 calc R U P A 1
C24A C 0.3683(6) 0.7801(8) 0.5374(5) 0.047(2) Uani 0.485(9) 1 d D U P A 1
H24A H 0.433664 0.800656 0.553873 0.070 Uiso 0.485(9) 1 calc R U P A 1
H24B H 0.356684 0.715333 0.565070 0.070 Uiso 0.485(9) 1 calc R U P A 1
H24C H 0.325268 0.830321 0.558541 0.070 Uiso 0.485(9) 1 calc R U P A 1
C25A C 0.4267(6) 0.9425(5) 0.4019(8) 0.050(3) Uani 0.485(9) 1 d D U P A 1
H25A H 0.380967 0.984526 0.429688 0.075 Uiso 0.485(9) 1 calc R U P A 1
H25B H 0.445126 0.975500 0.347881 0.075 Uiso 0.485(9) 1 calc R U P A 1
H25C H 0.482563 0.932611 0.444168 0.075 Uiso 0.485(9) 1 calc R U P A 1
C16B C 0.3486(14) 0.8221(12) 0.2721(9) 0.024(2) Uani 0.515(9) 1 d D U P A 2
C17B C 0.2931(16) 0.7459(13) 0.3053(8) 0.035(4) Uani 0.515(9) 1 d D U P A 2
C18B C 0.3129(6) 0.7383(7) 0.3989(6) 0.0313(19) Uani 0.515(9) 1 d D U P A 2
C19B C 0.3779(6) 0.8140(7) 0.4255(5) 0.0314(18) Uani 0.515(9) 1 d D U P A 2
C20B C 0.3971(7) 0.8680(7) 0.3476(6) 0.036(2) Uani 0.515(9) 1 d D U P A 2
C21B C 0.3390(16) 0.8671(16) 0.1804(10) 0.044(3) Uani 0.515(9) 1 d D U P A 2
H21D H 0.288830 0.832480 0.143322 0.066 Uiso 0.515(9) 1 calc R U P A 2
H21E H 0.398745 0.859972 0.153237 0.066 Uiso 0.515(9) 1 calc R U P A 2
H21F H 0.323182 0.938219 0.184490 0.066 Uiso 0.515(9) 1 calc R U P A 2
C22B C 0.2188(12) 0.6853(17) 0.2516(11) 0.048(4) Uani 0.515(9) 1 d D U P A 2
H22D H 0.203589 0.716915 0.193196 0.072 Uiso 0.515(9) 1 calc R U P A 2
H22E H 0.161829 0.682096 0.283656 0.072 Uiso 0.515(9) 1 calc R U P A 2
H22F H 0.242480 0.617390 0.243172 0.072 Uiso 0.515(9) 1 calc R U P A 2
C23B C 0.2652(6) 0.6704(7) 0.4590(7) 0.052(2) Uani 0.515(9) 1 d D U P A 2
H23D H 0.308852 0.653712 0.511219 0.078 Uiso 0.515(9) 1 calc R U P A 2
H23E H 0.245916 0.608948 0.426735 0.078 Uiso 0.515(9) 1 calc R U P A 2
H23F H 0.209436 0.703834 0.478796 0.078 Uiso 0.515(9) 1 calc R U P A 2
C24B C 0.4119(7) 0.8420(6) 0.5200(5) 0.052(2) Uani 0.515(9) 1 d D U P A 2
H24D H 0.364256 0.883397 0.545470 0.077 Uiso 0.515(9) 1 calc R U P A 2
H24E H 0.471057 0.879607 0.520232 0.077 Uiso 0.515(9) 1 calc R U P A 2
H24F H 0.422672 0.781050 0.555877 0.077 Uiso 0.515(9) 1 calc R U P A 2
C25B C 0.4469(8) 0.9698(5) 0.3449(6) 0.049(2) Uani 0.515(9) 1 d D U P A 2
H25D H 0.399615 1.023012 0.335926 0.074 Uiso 0.515(9) 1 calc R U P A 2
H25E H 0.487453 0.970476 0.295530 0.074 Uiso 0.515(9) 1 calc R U P A 2
H25F H 0.485451 0.980784 0.401544 0.074 Uiso 0.515(9) 1 calc R U P A 2
C26 C 0.6147(6) 0.2616(6) 0.2127(7) 0.120(3) Uani 1 1 d . U . . .
H26A H 0.684549 0.263659 0.218077 0.144 Uiso 1 1 calc R U . . .
H26B H 0.591886 0.303948 0.260375 0.144 Uiso 1 1 calc R U . . .
C27 C 0.5356(9) 0.2096(10) 0.0743(7) 0.158(4) Uani 1 1 d . U . . .
H27A H 0.469369 0.223741 0.051908 0.190 Uiso 1 1 calc R U . . .
H27B H 0.572007 0.194671 0.022698 0.190 Uiso 1 1 calc R U . . .
C28 C 0.5405(7) 0.1276(7) 0.1360(7) 0.132(3) Uani 1 1 d . U . . .
H28A H 0.578872 0.072618 0.113960 0.158 Uiso 1 1 calc R U . . .
H28B H 0.476501 0.101778 0.143270 0.158 Uiso 1 1 calc R U . . .
C29 C 0.5838(8) 0.1654(7) 0.2203(7) 0.137(3) Uani 1 1 d . U . . .
H29A H 0.537410 0.162836 0.265531 0.164 Uiso 1 1 calc R U . . .
H29B H 0.637800 0.122102 0.241294 0.164 Uiso 1 1 calc R U . . .
N1 N 0.4910(2) 0.6012(2) 0.48022(17) 0.0344(6) Uani 1 1 d . . . . .
N2 N 0.5347(2) 0.4759(2) 0.58862(18) 0.0360(6) Uani 1 1 d . . . . .
O1 O 0.42079(17) 0.57560(18) 0.21104(15) 0.0366(5) Uani 1 1 d . U . . .
O2 O 0.5780(7) 0.2967(6) 0.1270(7) 0.183(3) Uani 1 1 d . U . . .

loop_
_atom_site_aniso_label
_atom_site_aniso_U_11
_atom_site_aniso_U_22
_atom_site_aniso_U_33
_atom_site_aniso_U_23
_atom_site_aniso_U_13
_atom_site_aniso_U_12
Y1 0.02681(16) 0.03018(16) 0.02198(16) -0.00096(12) 0.00027(10) 0.00135(12)
C1 0.0346(16) 0.0414(17) 0.0249(15) -0.0015(13) 0.0033(12) -0.0068(14)
C2 0.097(4) 0.069(3) 0.030(2) 0.0064(19) -0.005(2) -0.027(3)
C3 0.178(6) 0.086(4) 0.043(3) -0.011(3) -0.014(3) -0.029(4)
C4 0.121(4) 0.069(3) 0.056(3) -0.007(2) -0.017(3) -0.041(3)
C5 0.062(2) 0.0405(18) 0.0386(19) -0.0020(15) 0.0019(17) -0.0109(17)
C6A 0.035(4) 0.042(6) 0.030(4) 0.001(4) 0.009(3) 0.002(5)
C7A 0.030(4) 0.036(4) 0.034(6) 0.000(4) 0.006(5) -0.001(3)
C8A 0.026(3) 0.030(5) 0.042(6) 0.008(4) 0.001(4) -0.002(4)
C9A 0.030(4) 0.036(4) 0.039(5) 0.003(4) -0.004(3) -0.011(4)
C10A 0.034(4) 0.030(4) 0.034(5) 0.006(4) 0.006(4) -0.011(3)
C11A 0.061(5) 0.079(7) 0.034(4) 0.014(4) 0.011(4) -0.007(5)
C12A 0.046(4) 0.057(5) 0.076(6) -0.014(5) 0.015(4) 0.009(4)
C13A 0.042(4) 0.058(5) 0.072(6) 0.034(4) 0.004(4) 0.011(4)
C14A 0.055(5) 0.078(6) 0.045(5) -0.005(4) -0.010(4) -0.019(5)
C15A 0.062(5) 0.035(4) 0.081(7) 0.004(4) 0.021(5) -0.007(4)
C6B 0.032(4) 0.036(5) 0.031(5) 0.009(4) 0.006(4) -0.001(5)
C7B 0.029(4) 0.042(5) 0.029(4) 0.000(4) 0.009(4) 0.000(4)
C8B 0.026(3) 0.032(4) 0.038(5) -0.001(4) 0.006(4) -0.002(3)
C9B 0.029(4) 0.040(5) 0.027(4) 0.002(4) 0.000(3) -0.006(4)
C10B 0.037(5) 0.037(5) 0.032(5) -0.002(4) 0.008(4) -0.006(4)
C11B 0.054(5) 0.060(5) 0.047(5) 0.022(4) 0.014(4) -0.002(4)
C12B 0.047(4) 0.078(6) 0.044(5) -0.023(4) 0.014(4) 0.004(4)
C13B 0.044(4) 0.042(4) 0.085(7) 0.014(4) 0.023(4) 0.010(3)
C14B 0.041(4) 0.091(7) 0.035(4) 0.005(4) -0.006(3) -0.013(4)
C15B 0.052(5) 0.053(5) 0.079(6) -0.025(5) 0.005(4) -0.015(4)
C16A 0.042(6) 0.047(7) 0.029(6) 0.006(5) 0.007(5) 0.008(5)
C17A 0.026(5) 0.022(5) 0.029(5) -0.003(4) 0.006(4) 0.003(4)
C18A 0.030(4) 0.026(4) 0.035(4) -0.003(3) 0.001(3) 0.004(3)
C19A 0.032(4) 0.027(4) 0.036(4) 0.005(4) 0.003(3) 0.006(3)
C20A 0.036(4) 0.022(5) 0.038(5) -0.009(4) 0.002(4) 0.008(3)
C21A 0.065(9) 0.048(6) 0.046(9) 0.004(7) 0.008(8) 0.013(6)
C22A 0.034(6) 0.046(5) 0.047(8) -0.008(7) -0.011(6) 0.004(5)
C23A 0.045(4) 0.044(5) 0.053(5) 0.009(4) 0.017(4) -0.005(4)
C24A 0.051(5) 0.059(5) 0.030(4) -0.009(4) 0.007(3) 0.016(4)
C25A 0.046(4) 0.026(4) 0.076(7) -0.019(4) -0.001(4) 0.000(3)
C16B 0.024(4) 0.023(4) 0.026(5) -0.002(4) 0.003(4) 0.003(3)
C17B 0.032(5) 0.033(7) 0.038(5) -0.004(4) -0.004(4) 0.003(5)
C18B 0.030(4) 0.027(4) 0.038(4) -0.002(4) 0.007(3) -0.002(4)
C19B 0.039(4) 0.027(4) 0.028(4) -0.002(3) 0.004(3) 0.006(3)
C20B 0.038(4) 0.033(4) 0.036(5) 0.006(3) 0.001(3) 0.003(3)
C21B 0.057(8) 0.038(6) 0.036(7) 0.010(6) 0.005(6) 0.008(4)
C22B 0.037(5) 0.054(6) 0.053(9) -0.009(7) 0.003(5) 0.003(4)
C23B 0.049(5) 0.050(5) 0.059(5) 0.014(4) 0.019(4) 0.002(4)
C24B 0.073(6) 0.044(4) 0.036(4) -0.005(3) 0.002(4) 0.006(4)
C25B 0.077(5) 0.023(3) 0.046(5) 0.004(3) 0.000(4) -0.009(3)
C26 0.102(5) 0.102(5) 0.158(7) 0.022(5) 0.014(5) 0.004(4)
C27 0.151(7) 0.190(8) 0.126(6) 0.017(6) -0.026(6) 0.006(6)
C28 0.123(6) 0.105(5) 0.168(7) -0.006(5) 0.014(5) -0.007(5)
C29 0.149(7) 0.125(6) 0.137(7) 0.028(5) 0.012(6) -0.026(5)
N1 0.0404(15) 0.0378(14) 0.0246(13) -0.0013(11) 0.0006(11) -0.0043(12)
N2 0.0435(16) 0.0400(15) 0.0239(13) 0.0006(11) -0.0010(11) -0.0103(12)
O1 0.0417(13) 0.0407(12) 0.0264(11) -0.0012(9) -0.0018(9) -0.0067(10)
O2 0.195(6) 0.137(5) 0.211(7) 0.055(5) -0.005(6) -0.017(5)

loop_
_atom_type_symbol
_atom_type_description
_atom_type_scat_dispersion_real
_atom_type_scat_dispersion_imag
_atom_type_scat_source
C C 0.0033 0.0016 'International Tables Vol C Tables 4.2.6.8 and 6.1.1.4'
H H 0.0000 0.0000 'International Tables Vol C Tables 4.2.6.8 and 6.1.1.4'
N N 0.0061 0.0033 'International Tables Vol C Tables 4.2.6.8 and 6.1.1.4'
O O 0.0106 0.0060 'International Tables Vol C Tables 4.2.6.8 and 6.1.1.4'
Y Y -2.7962 3.5667 'International Tables Vol C Tables 4.2.6.8 and 6.1.1.4'

loop_
_geom_angle_atom_site_label_1
_geom_angle_atom_site_label_2
_geom_angle_atom_site_label_3
_geom_angle
_geom_angle_site_symmetry_1
_geom_angle_site_symmetry_3
_geom_angle_publ_flag
N2 Y1 N1 37.18(9) 3_666 . ?
N2 Y1 O1 81.05(9) 3_666 . ?
N1 Y1 O1 118.11(9) . . ?
N2 Y1 C9A 104.2(3) 3_666 . ?
N1 Y1 C9A 82.2(2) . . ?
O1 Y1 C9A 129.8(2) . . ?
N2 Y1 C20A 125.6(3) 3_666 . ?
N1 Y1 C20A 100.4(3) . . ?
O1 Y1 C20A 120.0(2) . . ?
C9A Y1 C20A 97.5(3) . . ?
N2 Y1 C10A 132.9(2) 3_666 . ?
N1 Y1 C10A 112.6(3) . . ?
O1 Y1 C10A 114.7(3) . . ?
C9A Y1 C10A 30.9(2) . . ?
C20A Y1 C10A 86.3(3) . . ?
N2 Y1 C8A 83.18(19) 3_666 . ?
N1 Y1 C8A 77.7(2) . . ?
O1 Y1 C8A 104.6(3) . . ?
C9A Y1 C8A 31.0(2) . . ?
C20A Y1 C8A 128.5(3) . . ?
C10A Y1 C8A 50.5(3) . . ?
N2 Y1 C18B 91.3(2) 3_666 . ?
N1 Y1 C18B 81.28(19) . . ?
O1 Y1 C18B 101.9(2) . . ?
N2 Y1 C16A 131.4(4) 3_666 . ?
N1 Y1 C16A 123.9(4) . . ?
O1 Y1 C16A 89.7(3) . . ?
C9A Y1 C16A 117.6(4) . . ?
C20A Y1 C16A 30.8(3) . . ?
C10A Y1 C16A 94.3(4) . . ?
C8A Y1 C16A 144.7(4) . . ?
N2 Y1 C19B 108.8(2) 3_666 . ?
N1 Y1 C19B 82.9(2) . . ?
O1 Y1 C19B 127.90(18) . . ?
C18B Y1 C19B 30.3(2) . . ?
N2 Y1 C8B 82.47(19) 3_666 . ?
N1 Y1 C8B 86.0(2) . . ?
O1 Y1 C8B 90.0(3) . . ?
C18B Y1 C8B 165.6(3) . . ?
C19B Y1 C8B 141.1(3) . . ?
N2 Y1 C19A 95.1(2) 3_666 . ?
N1 Y1 C19A 74.25(19) . . ?
O1 Y1 C19A 120.5(2) . . ?
C9A Y1 C19A 108.8(3) . . ?
C20A Y1 C19A 30.5(2) . . ?
C10A Y1 C19A 110.5(3) . . ?
C8A Y1 C19A 134.1(4) . . ?
C16A Y1 C19A 50.0(4) . . ?
N1 C1 N2 129.8(3) . . ?
N1 C1 H1 115.1 . . ?
N2 C1 H1 115.1 . . ?
O1 C2 C3 106.6(4) . . ?
O1 C2 H2A 110.4 . . ?
C3 C2 H2A 110.4 . . ?
O1 C2 H2B 110.4 . . ?
C3 C2 H2B 110.4 . . ?
H2A C2 H2B 108.6 . . ?
C4 C3 C2 110.4(4) . . ?
C4 C3 H3A 109.6 . . ?
C2 C3 H3A 109.6 . . ?
C4 C3 H3B 109.6 . . ?
C2 C3 H3B 109.6 . . ?
H3A C3 H3B 108.1 . . ?
C3 C4 C5 107.5(4) . . ?
C3 C4 H4A 110.2 . . ?
C5 C4 H4A 110.2 . . ?
C3 C4 H4B 110.2 . . ?
C5 C4 H4B 110.2 . . ?
H4A C4 H4B 108.5 . . ?
O1 C5 C4 106.4(3) . . ?
O1 C5 H5A 110.5 . . ?
C4 C5 H5A 110.5 . . ?
O1 C5 H5B 110.5 . . ?
C4 C5 H5B 110.5 . . ?
H5A C5 H5B 108.6 . . ?
C7A C6A C10A 107.8(8) . . ?
C7A C6A C11A 127.8(11) . . ?
C10A C6A C11A 123.2(10) . . ?
C7A C6A Y1 74.7(7) . . ?
C10A C6A Y1 73.0(7) . . ?
C11A C6A Y1 127.9(10) . . ?
C6A C7A C8A 107.9(7) . . ?
C6A C7A C12A 127.2(11) . . ?
C8A C7A C12A 124.4(11) . . ?
C6A C7A Y1 75.1(8) . . ?
C8A C7A Y1 73.4(5) . . ?
C12A C7A Y1 123.7(7) . . ?
C7A C8A C9A 108.4(7) . . ?
C7A C8A C13A 125.6(12) . . ?
C9A C8A C13A 125.9(11) . . ?
C7A C8A Y1 76.1(5) . . ?
C9A C8A Y1 72.7(5) . . ?
C13A C8A Y1 121.0(5) . . ?
C10A C9A C8A 107.3(8) . . ?
C10A C9A C14A 127.0(11) . . ?
C8A C9A C14A 125.6(11) . . ?
C10A C9A Y1 76.3(5) . . ?
C8A C9A Y1 76.3(5) . . ?
C14A C9A Y1 117.2(6) . . ?
C9A C10A C6A 108.7(8) . . ?
C9A C10A C15A 126.9(10) . . ?
C6A C10A C15A 122.9(10) . . ?
C9A C10A Y1 72.8(5) . . ?
C6A C10A Y1 76.5(8) . . ?
C15A C10A Y1 128.2(7) . . ?
C6A C11A H11A 109.5 . . ?
C6A C11A H11B 109.5 . . ?
H11A C11A H11B 109.5 . . ?
C6A C11A H11C 109.5 . . ?
H11A C11A H11C 109.5 . . ?
H11B C11A H11C 109.5 . . ?
C7A C12A H12A 109.5 . . ?
C7A C12A H12B 109.5 . . ?
H12A C12A H12B 109.5 . . ?
C7A C12A H12C 109.5 . . ?
H12A C12A H12C 109.5 . . ?
H12B C12A H12C 109.5 . . ?
C8A C13A H13A 109.5 . . ?
C8A C13A H13B 109.5 . . ?
H13A C13A H13B 109.5 . . ?
C8A C13A H13C 109.5 . . ?
H13A C13A H13C 109.5 . . ?
H13B C13A H13C 109.5 . . ?
C9A C14A H14A 109.5 . . ?
C9A C14A H14B 109.5 . . ?
H14A C14A H14B 109.5 . . ?
C9A C14A H14C 109.5 . . ?
H14A C14A H14C 109.5 . . ?
H14B C14A H14C 109.5 . . ?
C10A C15A H15A 109.5 . . ?
C10A C15A H15B 109.5 . . ?
H15A C15A H15B 109.5 . . ?
C10A C15A H15C 109.5 . . ?
H15A C15A H15C 109.5 . . ?
H15B C15A H15C 109.5 . . ?
C7B C6B C10B 108.3(8) . . ?
C7B C6B C11B 123.6(11) . . ?
C10B C6B C11B 126.9(11) . . ?
C7B C6B Y1 75.2(7) . . ?
C10B C6B Y1 74.5(7) . . ?
C11B C6B Y1 126.3(9) . . ?
C6B C7B C8B 107.4(8) . . ?
C6B C7B C12B 128.6(10) . . ?
C8B C7B C12B 123.4(10) . . ?
C6B C7B Y1 75.1(7) . . ?
C8B C7B Y1 72.3(5) . . ?
C12B C7B Y1 125.0(7) . . ?
C9B C8B C7B 108.7(7) . . ?
C9B C8B C13B 125.1(11) . . ?
C7B C8B C13B 126.0(10) . . ?
C9B C8B Y1 75.2(5) . . ?
C7B C8B Y1 77.7(6) . . ?
C13B C8B Y1 117.9(5) . . ?
C8B C9B C10B 107.6(7) . . ?
C8B C9B C14B 128.2(11) . . ?
C10B C9B C14B 123.6(11) . . ?
C8B C9B Y1 74.4(5) . . ?
C10B C9B Y1 76.7(5) . . ?
C14B C9B Y1 122.0(6) . . ?
C9B C10B C6B 108.0(7) . . ?
C9B C10B C15B 123.3(11) . . ?
C6B C10B C15B 126.9(11) . . ?
C9B C10B Y1 73.3(5) . . ?
C6B C10B Y1 75.7(7) . . ?
C15B C10B Y1 129.2(7) . . ?
C6B C11B H11D 109.5 . . ?
C6B C11B H11E 109.5 . . ?
H11D C11B H11E 109.5 . . ?
C6B C11B H11F 109.5 . . ?
H11D C11B H11F 109.5 . . ?
H11E C11B H11F 109.5 . . ?
C7B C12B H12D 109.5 . . ?
C7B C12B H12E 109.5 . . ?
H12D C12B H12E 109.5 . . ?
C7B C12B H12F 109.5 . . ?
H12D C12B H12F 109.5 . . ?
H12E C12B H12F 109.5 . . ?
C8B C13B H13D 109.5 . . ?
C8B C13B H13E 109.5 . . ?
H13D C13B H13E 109.5 . . ?
C8B C13B H13F 109.5 . . ?
H13D C13B H13F 109.5 . . ?
H13E C13B H13F 109.5 . . ?
C9B C14B H14D 109.5 . . ?
C9B C14B H14E 109.5 . . ?
H14D C14B H14E 109.5 . . ?
C9B C14B H14F 109.5 . . ?
H14D C14B H14F 109.5 . . ?
H14E C14B H14F 109.5 . . ?
C10B C15B H15D 109.5 . . ?
C10B C15B H15E 109.5 . . ?
H15D C15B H15E 109.5 . . ?
C10B C15B H15F 109.5 . . ?
H15D C15B H15F 109.5 . . ?
H15E C15B H15F 109.5 . . ?
C17A C16A C20A 109.3(12) . . ?
C17A C16A C21A 124.5(14) . . ?
C20A C16A C21A 126.1(14) . . ?
C17A C16A Y1 76.2(15) . . ?
C20A C16A Y1 73.9(11) . . ?
C21A C16A Y1 118.5(19) . . ?
C16A C17A C18A 106.8(11) . . ?
C16A C17A C22A 127.6(13) . . ?
C18A C17A C22A 124.6(12) . . ?
C16A C17A Y1 73.5(14) . . ?
C18A C17A Y1 75.4(9) . . ?
C22A C17A Y1 125.8(14) . . ?
C19A C18A C17A 108.6(9) . . ?
C19A C18A C23A 124.0(8) . . ?
C17A C18A C23A 127.3(10) . . ?
C19A C18A Y1 73.6(5) . . ?
C17A C18A Y1 74.5(10) . . ?
C23A C18A Y1 121.0(6) . . ?
C18A C19A C20A 108.8(7) . . ?
C18A C19A C24A 127.9(9) . . ?
C20A C19A C24A 123.0(9) . . ?
C18A C19A Y1 76.4(5) . . ?
C20A C19A Y1 73.6(5) . . ?
C24A C19A Y1 121.6(5) . . ?
C19A C20A C16A 106.6(9) . . ?
C19A C20A C25A 126.8(9) . . ?
C16A C20A C25A 125.0(11) . . ?
C19A C20A Y1 75.9(5) . . ?
C16A C20A Y1 75.2(12) . . ?
C25A C20A Y1 125.7(6) . . ?
C16A C21A H21A 109.5 . . ?
C16A C21A H21B 109.5 . . ?
H21A C21A H21B 109.5 . . ?
C16A C21A H21C 109.5 . . ?
H21A C21A H21C 109.5 . . ?
H21B C21A H21C 109.5 . . ?
C17A C22A H22A 109.5 . . ?
C17A C22A H22B 109.5 . . ?
H22A C22A H22B 109.5 . . ?
C17A C22A H22C 109.5 . . ?
H22A C22A H22C 109.5 . . ?
H22B C22A H22C 109.5 . . ?
C18A C23A H23A 109.5 . . ?
C18A C23A H23B 109.5 . . ?
H23A C23A H23B 109.5 . . ?
C18A C23A H23C 109.5 . . ?
H23A C23A H23C 109.5 . . ?
H23B C23A H23C 109.5 . . ?
C19A C24A H24A 109.5 . . ?
C19A C24A H24B 109.5 . . ?
H24A C24A H24B 109.5 . . ?
C19A C24A H24C 109.5 . . ?
H24A C24A H24C 109.5 . . ?
H24B C24A H24C 109.5 . . ?
C20A C25A H25A 109.5 . . ?
C20A C25A H25B 109.5 . . ?
H25A C25A H25B 109.5 . . ?
C20A C25A H25C 109.5 . . ?
H25A C25A H25C 109.5 . . ?
H25B C25A H25C 109.5 . . ?
C17B C16B C20B 106.3(11) . . ?
C17B C16B C21B 127.5(12) . . ?
C20B C16B C21B 124.1(11) . . ?
C17B C16B Y1 74.6(12) . . ?
C20B C16B Y1 75.7(9) . . ?
C21B C16B Y1 128.3(15) . . ?
C16B C17B C18B 109.7(11) . . ?
C16B C17B C22B 126.1(12) . . ?
C18B C17B C22B 124.0(13) . . ?
C16B C17B Y1 76.0(13) . . ?
C18B C17B Y1 71.8(9) . . ?
C22B C17B Y1 121.8(14) . . ?
C19B C18B C17B 107.3(8) . . ?
C19B C18B C23B 126.3(9) . . ?
C17B C18B C23B 126.0(10) . . ?
C19B C18B Y1 75.2(5) . . ?
C17B C18B Y1 78.1(11) . . ?
C23B C18B Y1 118.1(6) . . ?
C18B C19B C20B 107.7(7) . . ?
C18B C19B C24B 126.5(9) . . ?
C20B C19B C24B 125.5(9) . . ?
C18B C19B Y1 74.4(5) . . ?
C20B C19B Y1 78.8(5) . . ?
C24B C19B Y1 118.7(5) . . ?
C16B C20B C19B 108.8(9) . . ?
C16B C20B C25B 123.9(9) . . ?
C19B C20B C25B 126.5(8) . . ?
C16B C20B Y1 74.9(9) . . ?
C19B C20B Y1 71.1(5) . . ?
C25B C20B Y1 128.3(7) . . ?
C16B C21B H21D 109.5 . . ?
C16B C21B H21E 109.5 . . ?
H21D C21B H21E 109.5 . . ?
C16B C21B H21F 109.5 . . ?
H21D C21B H21F 109.5 . . ?
H21E C21B H21F 109.5 . . ?
C17B C22B H22D 109.5 . . ?
C17B C22B H22E 109.5 . . ?
H22D C22B H22E 109.5 . . ?
C17B C22B H22F 109.5 . . ?
H22D C22B H22F 109.5 . . ?
H22E C22B H22F 109.5 . . ?
C18B C23B H23D 109.5 . . ?
C18B C23B H23E 109.5 . . ?
H23D C23B H23E 109.5 . . ?
C18B C23B H23F 109.5 . . ?
H23D C23B H23F 109.5 . . ?
H23E C23B H23F 109.5 . . ?
C19B C24B H24D 109.5 . . ?
C19B C24B H24E 109.5 . . ?
H24D C24B H24E 109.5 . . ?
C19B C24B H24F 109.5 . . ?
H24D C24B H24F 109.5 . . ?
H24E C24B H24F 109.5 . . ?
C20B C25B H25D 109.5 . . ?
C20B C25B H25E 109.5 . . ?
H25D C25B H25E 109.5 . . ?
C20B C25B H25F 109.5 . . ?
H25D C25B H25F 109.5 . . ?
H25E C25B H25F 109.5 . . ?
C29 C26 O2 106.9(9) . . ?
C29 C26 H26A 110.3 . . ?
O2 C26 H26A 110.3 . . ?
C29 C26 H26B 110.3 . . ?
O2 C26 H26B 110.3 . . ?
H26A C26 H26B 108.6 . . ?
C28 C27 O2 104.9(8) . . ?
C28 C27 H27A 110.8 . . ?
O2 C27 H27A 110.8 . . ?
C28 C27 H27B 110.8 . . ?
O2 C27 H27B 110.8 . . ?
H27A C27 H27B 108.8 . . ?
C27 C28 C29 106.9(8) . . ?
C27 C28 H28A 110.3 . . ?
C29 C28 H28A 110.3 . . ?
C27 C28 H28B 110.3 . . ?
C29 C28 H28B 110.3 . . ?
H28A C28 H28B 108.6 . . ?
C26 C29 C28 111.7(9) . . ?
C26 C29 H29A 109.3 . . ?
C28 C29 H29A 109.3 . . ?
C26 C29 H29B 109.3 . . ?
C28 C29 H29B 109.3 . . ?
H29A C29 H29B 107.9 . . ?
C1 N1 N2 116.5(3) . 3_666 ?
C1 N1 Y1 165.0(2) . . ?
N2 N1 Y1 71.19(15) 3_666 . ?
C1 N2 N1 113.8(3) . 3_666 ?
C1 N2 Y1 165.1(3) . 3_666 ?
N1 N2 Y1 71.63(15) 3_666 3_666 ?
C2 O1 C5 108.6(3) . . ?
C2 O1 Y1 127.4(2) . . ?
C5 O1 Y1 124.0(2) . . ?
C26 O2 C27 108.5(7) . . ?

loop_
_geom_bond_atom_site_label_1
_geom_bond_atom_site_label_2
_geom_bond_distance
_geom_bond_site_symmetry_2
_geom_bond_publ_flag
Y1 N2 2.320(3) 3_666 ?
Y1 N1 2.326(3) . ?
Y1 O1 2.439(2) . ?
Y1 C9A 2.623(8) . ?
Y1 C20A 2.663(8) . ?
Y1 C10A 2.667(9) . ?
Y1 C8A 2.669(8) . ?
Y1 C18B 2.679(9) . ?
Y1 C16A 2.68(3) . ?
Y1 C19B 2.689(7) . ?
Y1 C8B 2.690(8) . ?
Y1 C19A 2.692(8) . ?
C1 N1 1.304(4) . ?
C1 N2 1.322(4) . ?
C1 H1 0.9500 . ?
C2 O1 1.442(4) . ?
C2 C3 1.456(7) . ?
C2 H2A 0.9900 . ?
C2 H2B 0.9900 . ?
C3 C4 1.378(8) . ?
C3 H3A 0.9900 . ?
C3 H3B 0.9900 . ?
C4 C5 1.495(6) . ?
C4 H4A 0.9900 . ?
C4 H4B 0.9900 . ?
C5 O1 1.443(4) . ?
C5 H5A 0.9900 . ?
C5 H5B 0.9900 . ?
C6A C7A 1.409(10) . ?
C6A C10A 1.414(10) . ?
C6A C11A 1.507(10) . ?
C7A C8A 1.414(10) . ?
C7A C12A 1.500(10) . ?
C8A C9A 1.415(10) . ?
C8A C13A 1.508(9) . ?
C9A C10A 1.410(9) . ?
C9A C14A 1.509(10) . ?
C10A C15A 1.515(9) . ?
C11A H11A 0.9800 . ?
C11A H11B 0.9800 . ?
C11A H11C 0.9800 . ?
C12A H12A 0.9800 . ?
C12A H12B 0.9800 . ?
C12A H12C 0.9800 . ?
C13A H13A 0.9800 . ?
C13A H13B 0.9800 . ?
C13A H13C 0.9800 . ?
C14A H14A 0.9800 . ?
C14A H14B 0.9800 . ?
C14A H14C 0.9800 . ?
C15A H15A 0.9800 . ?
C15A H15B 0.9800 . ?
C15A H15C 0.9800 . ?
C6B C7B 1.411(10) . ?
C6B C10B 1.415(10) . ?
C6B C11B 1.506(10) . ?
C7B C8B 1.412(9) . ?
C7B C12B 1.506(10) . ?
C8B C9B 1.411(9) . ?
C8B C13B 1.524(9) . ?
C9B C10B 1.413(10) . ?
C9B C14B 1.506(9) . ?
C10B C15B 1.502(10) . ?
C11B H11D 0.9800 . ?
C11B H11E 0.9800 . ?
C11B H11F 0.9800 . ?
C12B H12D 0.9800 . ?
C12B H12E 0.9800 . ?
C12B H12F 0.9800 . ?
C13B H13D 0.9800 . ?
C13B H13E 0.9800 . ?
C13B H13F 0.9800 . ?
C14B H14D 0.9800 . ?
C14B H14E 0.9800 . ?
C14B H14F 0.9800 . ?
C15B H15D 0.9800 . ?
C15B H15E 0.9800 . ?
C15B H15F 0.9800 . ?
C16A C17A 1.410(12) . ?
C16A C20A 1.420(12) . ?
C16A C21A 1.516(13) . ?
C17A C18A 1.414(11) . ?
C17A C22A 1.501(12) . ?
C18A C19A 1.404(9) . ?
C18A C23A 1.507(10) . ?
C19A C20A 1.410(10) . ?
C19A C24A 1.513(9) . ?
C20A C25A 1.502(9) . ?
C21A H21A 0.9800 . ?
C21A H21B 0.9800 . ?
C21A H21C 0.9800 . ?
C22A H22A 0.9800 . ?
C22A H22B 0.9800 . ?
C22A H22C 0.9800 . ?
C23A H23A 0.9800 . ?
C23A H23B 0.9800 . ?
C23A H23C 0.9800 . ?
C24A H24A 0.9800 . ?
C24A H24B 0.9800 . ?
C24A H24C 0.9800 . ?
C25A H25A 0.9800 . ?
C25A H25B 0.9800 . ?
C25A H25C 0.9800 . ?
C16B C17B 1.406(12) . ?
C16B C20B 1.412(11) . ?
C16B C21B 1.498(12) . ?
C17B C18B 1.412(11) . ?
C17B C22B 1.506(12) . ?
C18B C19B 1.404(9) . ?
C18B C23B 1.486(9) . ?
C19B C20B 1.422(9) . ?
C19B C24B 1.504(9) . ?
C20B C25B 1.535(9) . ?
C21B H21D 0.9800 . ?
C21B H21E 0.9800 . ?
C21B H21F 0.9800 . ?
C22B H22D 0.9800 . ?
C22B H22E 0.9800 . ?
C22B H22F 0.9800 . ?
C23B H23D 0.9800 . ?
C23B H23E 0.9800 . ?
C23B H23F 0.9800 . ?
C24B H24D 0.9800 . ?
C24B H24E 0.9800 . ?
C24B H24F 0.9800 . ?
C25B H25D 0.9800 . ?
C25B H25E 0.9800 . ?
C25B H25F 0.9800 . ?
C26 C29 1.366(10) . ?
C26 O2 1.423(11) . ?
C26 H26A 0.9900 . ?
C26 H26B 0.9900 . ?
C27 C28 1.431(13) . ?
C27 O2 1.503(12) . ?
C27 H27A 0.9900 . ?
C27 H27B 0.9900 . ?
C28 C29 1.447(12) . ?
C28 H28A 0.9900 . ?
C28 H28B 0.9900 . ?
C29 H29A 0.9900 . ?
C29 H29B 0.9900 . ?
N1 N2 1.481(4) 3_666 ?
